data_2239191
loop_
_publ_author_name
'Arman, Hadi D.'
'Kaulgud, Trupta'
'Tiekink, Edward R. T.'

_publ_section_title
;
 4-Amino-<i>N</i>-(2,3-dihydro-1,3-thiazol-2-ylidene)benzenesulfonamide--2,4,6-tris(pyridin-2-yl)-1,3,5-triazine
 (1/1)
;
_journal_issue 4
_journal_name_full 'Acta Crystallographica Section E'
_journal_page_first o402
_journal_page_last o403
_journal_paper_doi 10.1107/S1600536814004838
_journal_volume 70
_journal_year 2014
_chemical_formula_iupac 'C18 H12 N6, C9 H9 N3 O2 S2'
_chemical_formula_moiety 'C18 H12 N6, C9 H9 N3 O2 S2'
_chemical_formula_sum 'C27 H21 N9 O2 S2'
_chemical_formula_weight 567.65
_chemical_name_systematic
;4-Amino-<i>N</i>-(2,3-dihydro-1,3-thiazol-2-ylidene)benzenesulfonamide;
2,4,6-tris(pyridin-2-yl)-1,3,5-triazine
;
_space_group_IT_number 2
_symmetry_cell_setting triclinic
_symmetry_space_group_name_Hall '-P 1'
_symmetry_space_group_name_H-M 'P -1'
_atom_sites_solution_hydrogens geom
_atom_sites_solution_primary direct
_atom_sites_solution_secondary difmap
_audit_creation_method SHELXL-97
_cell_angle_alpha 66.227(6)
_cell_angle_beta 73.797(6)
_cell_angle_gamma 88.068(9)
_cell_formula_units_Z 2
_cell_length_a 8.8109(13)
_cell_length_b 12.7222(16)
_cell_length_c 13.1696(14)
_cell_measurement_reflns_used 4931
_cell_measurement_temperature 98(2)
_cell_measurement_theta_max 40.2419
_cell_measurement_theta_min 2.9582
_cell_volume 1292.1(3)
_computing_cell_refinement 'CrystalClear (Molecular Structure Corporation & Rigaku, 2005)'
_computing_data_collection 'CrystalClear (Molecular Structure Corporation & Rigaku, 2005)'
_computing_data_reduction 'CrystalClear (Molecular Structure Corporation & Rigaku, 2005)'
_computing_molecular_graphics 'ORTEP-3 for Windows (Farrugia, 2012) and DIAMOND (Brandenburg, 2006)'
_computing_publication_material 'publCIF (Westrip, 2010)'
_computing_structure_refinement 'SHELXL97 (Sheldrick, 2008)'
_computing_structure_solution 'SHELXS97 (Sheldrick, 2008)'
_diffrn_ambient_temperature 98(2)
_diffrn_detector_area_resol_mean 28.5714
_diffrn_measured_fraction_theta_full 0.988
_diffrn_measured_fraction_theta_max 0.988
_diffrn_measurement_device_type 'Rigaku AFC12\K/SATURN724'
_diffrn_measurement_method \w
_diffrn_radiation_monochromator graphite
_diffrn_radiation_source 'sealed tube'
_diffrn_radiation_type MoK\a
_diffrn_radiation_wavelength 0.71073
_diffrn_reflns_av_R_equivalents 0.0215
_diffrn_reflns_av_sigmaI/netI 0.0322
_diffrn_reflns_limit_h_max 7
_diffrn_reflns_limit_h_min -11
_diffrn_reflns_limit_k_max 12
_diffrn_reflns_limit_k_min -16
_diffrn_reflns_limit_l_max 17
_diffrn_reflns_limit_l_min -17
_diffrn_reflns_number 8512
_diffrn_reflns_theta_full 27.50
_diffrn_reflns_theta_max 27.50
_diffrn_reflns_theta_min 2.42
_diffrn_standards_decay_% 0
_diffrn_standards_interval_count 0
_diffrn_standards_number 0
_exptl_absorpt_coefficient_mu 0.252
_exptl_absorpt_correction_T_max 1.0000
_exptl_absorpt_correction_T_min 0.7234
_exptl_absorpt_correction_type multi-scan
_exptl_absorpt_process_details '(ABSCOR; Higashi, 1995)'
_exptl_crystal_colour gold
_exptl_crystal_density_diffrn 1.459
_exptl_crystal_density_method 'not measured'
_exptl_crystal_description platelet
_exptl_crystal_F_000 588
_exptl_crystal_size_max 0.49
_exptl_crystal_size_mid 0.45
_exptl_crystal_size_min 0.05
_refine_diff_density_max 0.477
_refine_diff_density_min -0.387
_refine_ls_extinction_method none
_refine_ls_goodness_of_fit_ref 0.991
_refine_ls_hydrogen_treatment mixed
_refine_ls_matrix_type full
_refine_ls_number_parameters 371
_refine_ls_number_reflns 5885
_refine_ls_number_restraints 0
_refine_ls_restrained_S_all 0.991
_refine_ls_R_factor_all 0.0472
_refine_ls_R_factor_gt 0.0435
_refine_ls_shift/su_max 0.000
_refine_ls_shift/su_mean 0.000
_refine_ls_structure_factor_coef Fsqd
_refine_ls_weighting_details 'calc w=1/[\s^2^(Fo^2^)+(0.0050P)^2^+1.8200P] where P=(Fo^2^+2Fc^2^)/3'
_refine_ls_weighting_scheme calc
_refine_ls_wR_factor_gt 0.0847
_refine_ls_wR_factor_ref 0.0869
_reflns_number_gt 5490
_reflns_number_total 5885
_reflns_threshold_expression I>2\s(I)
_cod_data_source_file hg5388sup1.cif
_cod_data_source_block I
_cod_database_code 2239191
_cod_database_fobs_code 2239191

loop_
_symmetry_equiv_pos_as_xyz
'x, y, z'
'-x, -y, -z'

loop_
_atom_site_type_symbol
_atom_site_label
_atom_site_fract_x
_atom_site_fract_y
_atom_site_fract_z
_atom_site_U_iso_or_equiv
_atom_site_adp_type
_atom_site_calc_flag
_atom_site_refinement_flags
_atom_site_occupancy
_atom_site_symmetry_multiplicity
S S1 -0.04089(5) 0.03018(4) 0.25889(5) 0.02706(12) Uani d . 1 1
S S2 0.34188(5) 0.07956(3) 0.19769(3) 0.01620(10) Uani d . 1 1
O O1 0.23839(15) 0.12511(11) 0.27391(10) 0.0209(3) Uani d . 1 1
O O2 0.49844(15) 0.05721(11) 0.21024(11) 0.0223(3) Uani d . 1 1
N N1 0.04768(19) -0.14266(13) 0.21606(14) 0.0216(3) Uani d . 1 1
H H1N 0.105(3) -0.195(2) 0.196(2) 0.042(7) Uiso d . 1 1
N N2 0.26444(17) -0.04058(12) 0.21139(12) 0.0171(3) Uani d . 1 1
N N3 0.3779(2) 0.37727(13) -0.28932(13) 0.0206(3) Uani d . 1 1
H H2N 0.311(3) 0.4266(19) -0.3067(18) 0.025 Uiso d . 1 1
H H3N 0.424(3) 0.3527(18) -0.3439(19) 0.025 Uiso d . 1 1
C C1 0.1113(2) -0.05352(14) 0.22511(14) 0.0174(3) Uani d . 1 1
C C2 -0.1811(2) -0.06008(18) 0.2549(2) 0.0373(5) Uani d . 1 1
H H2 -0.2907 -0.0488 0.2670 0.045 Uiso calc R 1 1
C C3 -0.1146(2) -0.14667(18) 0.2330(2) 0.0322(5) Uani d . 1 1
H H3 -0.1729 -0.2058 0.2292 0.039 Uiso calc R 1 1
C C4 0.3594(2) 0.17515(14) 0.05455(14) 0.0166(3) Uani d . 1 1
C C5 0.2596(2) 0.26325(15) 0.02888(15) 0.0197(3) Uani d . 1 1
H H5 0.1867 0.2768 0.0898 0.024 Uiso calc R 1 1
C C6 0.2662(2) 0.33105(15) -0.08495(15) 0.0203(3) Uani d . 1 1
H H6 0.1987 0.3917 -0.1014 0.024 Uiso calc R 1 1
C C7 0.3712(2) 0.31199(14) -0.17696(14) 0.0168(3) Uani d . 1 1
C C8 0.4718(2) 0.22258(15) -0.14895(15) 0.0188(3) Uani d . 1 1
H H8 0.5445 0.2081 -0.2093 0.023 Uiso calc R 1 1
C C9 0.4662(2) 0.15621(14) -0.03585(15) 0.0182(3) Uani d . 1 1
H H9 0.5355 0.0968 -0.0189 0.022 Uiso calc R 1 1
N N4 0.71021(17) 0.54364(12) 0.51665(12) 0.0169(3) Uani d . 1 1
N N5 0.80820(17) 0.39937(12) 0.65988(12) 0.0178(3) Uani d . 1 1
N N6 0.65974(18) 0.54222(12) 0.70455(12) 0.0180(3) Uani d . 1 1
N N7 0.50169(17) 0.71447(12) 0.47243(12) 0.0178(3) Uani d . 1 1
N N8 0.83810(18) 0.44100(13) 0.36693(13) 0.0202(3) Uani d . 1 1
N N9 0.82618(18) 0.29923(13) 0.88291(13) 0.0209(3) Uani d . 1 1
C C10 0.6468(2) 0.58500(14) 0.59665(14) 0.0169(3) Uani d . 1 1
C C11 0.7905(2) 0.45104(14) 0.55329(14) 0.0171(3) Uani d . 1 1
C C12 0.7410(2) 0.44915(14) 0.73159(14) 0.0173(3) Uani d . 1 1
C C13 0.5545(2) 0.68775(14) 0.56574(14) 0.0164(3) Uani d . 1 1
C C14 0.4165(2) 0.80561(15) 0.44615(15) 0.0195(3) Uani d . 1 1
H H14 0.3777 0.8251 0.3809 0.023 Uiso calc R 1 1
C C15 0.3814(2) 0.87340(15) 0.50870(15) 0.0211(4) Uani d . 1 1
H H15 0.3192 0.9367 0.4873 0.025 Uiso calc R 1 1
C C16 0.4393(2) 0.84643(15) 0.60282(16) 0.0225(4) Uani d . 1 1
H H16 0.4197 0.8921 0.6464 0.027 Uiso calc R 1 1
C C17 0.5265(2) 0.75155(15) 0.63252(15) 0.0200(3) Uani d . 1 1
H H17 0.5665 0.7305 0.6974 0.024 Uiso calc R 1 1
C C18 0.8671(2) 0.39881(14) 0.47031(15) 0.0175(3) Uani d . 1 1
C C19 0.9006(2) 0.39032(16) 0.29539(16) 0.0236(4) Uani d . 1 1
H H19 0.8803 0.4190 0.2222 0.028 Uiso calc R 1 1
C C20 0.9932(2) 0.29850(16) 0.32140(16) 0.0242(4) Uani d . 1 1
H H20 1.0335 0.2646 0.2679 0.029 Uiso calc R 1 1
C C21 1.0255(2) 0.25734(16) 0.42662(16) 0.0236(4) Uani d . 1 1
H H21 1.0901 0.1952 0.4467 0.028 Uiso calc R 1 1
C C22 0.9619(2) 0.30844(15) 0.50265(15) 0.0205(3) Uani d . 1 1
H H22 0.9828 0.2822 0.5755 0.025 Uiso calc R 1 1
C C23 0.7547(2) 0.39769(14) 0.85213(15) 0.0185(3) Uani d . 1 1
C C24 0.8363(2) 0.25076(16) 0.99140(16) 0.0253(4) Uani d . 1 1
H H24 0.8869 0.1813 1.0139 0.030 Uiso calc R 1 1
C C25 0.7773(2) 0.29598(17) 1.07283(16) 0.0262(4) Uani d . 1 1
H H25 0.7867 0.2582 1.1492 0.031 Uiso calc R 1 1
C C26 0.7044(2) 0.39730(17) 1.04045(16) 0.0274(4) Uani d . 1 1
H H26 0.6625 0.4306 1.0942 0.033 Uiso calc R 1 1
C C27 0.6937(2) 0.44959(16) 0.92786(16) 0.0238(4) Uani d . 1 1
H H27 0.6453 0.5198 0.9031 0.029 Uiso calc R 1 1

loop_
_atom_site_aniso_label
_atom_site_aniso_U_11
_atom_site_aniso_U_22
_atom_site_aniso_U_33
_atom_site_aniso_U_12
_atom_site_aniso_U_13
_atom_site_aniso_U_23
S1 0.0168(2) 0.0232(2) 0.0442(3) 0.00686(17) -0.0085(2) -0.0174(2)
S2 0.0161(2) 0.0180(2) 0.01595(19) 0.00379(15) -0.00736(15) -0.00686(15)
O1 0.0245(7) 0.0229(6) 0.0183(6) 0.0043(5) -0.0080(5) -0.0105(5)
O2 0.0174(6) 0.0265(7) 0.0237(6) 0.0041(5) -0.0113(5) -0.0078(5)
N1 0.0203(8) 0.0193(7) 0.0298(8) 0.0049(6) -0.0112(6) -0.0123(6)
N2 0.0167(7) 0.0161(7) 0.0189(7) 0.0044(5) -0.0068(6) -0.0067(6)
N3 0.0255(8) 0.0205(7) 0.0166(7) 0.0049(6) -0.0076(6) -0.0076(6)
C1 0.0180(8) 0.0169(8) 0.0175(8) 0.0059(6) -0.0072(6) -0.0062(6)
C2 0.0188(10) 0.0312(11) 0.0659(16) 0.0044(8) -0.0167(10) -0.0212(11)
C3 0.0242(10) 0.0269(10) 0.0508(13) 0.0019(8) -0.0187(9) -0.0162(9)
C4 0.0176(8) 0.0171(8) 0.0147(7) 0.0005(6) -0.0055(6) -0.0055(6)
C5 0.0220(9) 0.0200(8) 0.0174(8) 0.0059(7) -0.0049(7) -0.0090(7)
C6 0.0226(9) 0.0180(8) 0.0207(8) 0.0069(7) -0.0074(7) -0.0078(7)
C7 0.0183(8) 0.0160(8) 0.0175(8) -0.0017(6) -0.0071(6) -0.0066(6)
C8 0.0177(8) 0.0212(8) 0.0184(8) 0.0035(6) -0.0046(7) -0.0095(7)
C9 0.0159(8) 0.0179(8) 0.0215(8) 0.0044(6) -0.0065(7) -0.0081(7)
N4 0.0177(7) 0.0169(7) 0.0168(7) 0.0015(5) -0.0063(6) -0.0068(5)
N5 0.0177(7) 0.0179(7) 0.0187(7) 0.0018(5) -0.0068(6) -0.0076(6)
N6 0.0214(7) 0.0164(7) 0.0174(7) 0.0022(6) -0.0080(6) -0.0067(6)
N7 0.0191(7) 0.0172(7) 0.0163(7) 0.0018(5) -0.0060(6) -0.0054(6)
N8 0.0216(8) 0.0211(7) 0.0193(7) 0.0038(6) -0.0065(6) -0.0096(6)
N9 0.0245(8) 0.0197(7) 0.0210(7) 0.0046(6) -0.0115(6) -0.0079(6)
C10 0.0170(8) 0.0166(8) 0.0173(8) -0.0002(6) -0.0062(6) -0.0062(6)
C11 0.0162(8) 0.0165(8) 0.0180(8) -0.0007(6) -0.0046(6) -0.0067(6)
C12 0.0181(8) 0.0161(8) 0.0185(8) -0.0001(6) -0.0073(7) -0.0065(6)
C13 0.0163(8) 0.0155(8) 0.0159(7) 0.0005(6) -0.0044(6) -0.0048(6)
C14 0.0192(8) 0.0198(8) 0.0179(8) 0.0018(6) -0.0071(7) -0.0051(7)
C15 0.0204(9) 0.0181(8) 0.0225(8) 0.0047(7) -0.0059(7) -0.0064(7)
C16 0.0271(9) 0.0187(8) 0.0229(9) 0.0040(7) -0.0060(7) -0.0108(7)
C17 0.0236(9) 0.0192(8) 0.0185(8) 0.0017(7) -0.0076(7) -0.0080(7)
C18 0.0163(8) 0.0170(8) 0.0183(8) -0.0009(6) -0.0039(6) -0.0068(6)
C19 0.0278(10) 0.0259(9) 0.0193(8) 0.0041(7) -0.0075(7) -0.0111(7)
C20 0.0241(9) 0.0252(9) 0.0238(9) 0.0038(7) -0.0028(7) -0.0133(7)
C21 0.0192(9) 0.0227(9) 0.0281(9) 0.0063(7) -0.0052(7) -0.0109(7)
C22 0.0183(8) 0.0219(8) 0.0205(8) 0.0026(7) -0.0057(7) -0.0079(7)
C23 0.0197(8) 0.0176(8) 0.0192(8) 0.0011(6) -0.0082(7) -0.0067(7)
C24 0.0308(10) 0.0219(9) 0.0252(9) 0.0067(7) -0.0154(8) -0.0071(7)
C25 0.0322(10) 0.0284(10) 0.0195(9) 0.0049(8) -0.0141(8) -0.0073(7)
C26 0.0342(11) 0.0299(10) 0.0225(9) 0.0077(8) -0.0115(8) -0.0134(8)
C27 0.0290(10) 0.0229(9) 0.0224(9) 0.0080(7) -0.0113(8) -0.0098(7)

loop_
_atom_type_symbol
_atom_type_description
_atom_type_scat_dispersion_real
_atom_type_scat_dispersion_imag
_atom_type_scat_source
C C 0.0033 0.0016 'International Tables Vol C Tables 4.2.6.8 and 6.1.1.4'
H H 0.0000 0.0000 'International Tables Vol C Tables 4.2.6.8 and 6.1.1.4'
N N 0.0061 0.0033 'International Tables Vol C Tables 4.2.6.8 and 6.1.1.4'
O O 0.0106 0.0060 'International Tables Vol C Tables 4.2.6.8 and 6.1.1.4'
S S 0.1246 0.1234 'International Tables Vol C Tables 4.2.6.8 and 6.1.1.4'

loop_
_geom_angle_atom_site_label_1
_geom_angle_atom_site_label_2
_geom_angle_atom_site_label_3
_geom_angle
C2 S1 C1 91.05(9)
O2 S2 O1 117.20(8)
O2 S2 N2 105.59(8)
O1 S2 N2 111.61(8)
O2 S2 C4 108.79(8)
O1 S2 C4 108.12(8)
N2 S2 C4 104.82(8)
C1 N1 C3 115.58(16)
C1 N1 H1N 123.4(16)
C3 N1 H1N 120.9(16)
C1 N2 S2 119.62(12)
C7 N3 H2N 121.0(14)
C7 N3 H3N 120.2(14)
H2N N3 H3N 115(2)
N2 C1 N1 121.27(15)
N2 C1 S1 129.99(13)
N1 C1 S1 108.72(13)
C3 C2 S1 111.04(16)
C3 C2 H2 124.5
S1 C2 H2 124.5
C2 C3 N1 113.58(18)
C2 C3 H3 123.2
N1 C3 H3 123.2
C5 C4 C9 119.38(15)
C5 C4 S2 121.31(13)
C9 C4 S2 119.07(13)
C6 C5 C4 120.18(16)
C6 C5 H5 119.9
C4 C5 H5 119.9
C5 C6 C7 121.20(16)
C5 C6 H6 119.4
C7 C6 H6 119.4
N3 C7 C6 121.83(16)
N3 C7 C8 120.52(16)
C6 C7 C8 117.64(15)
C9 C8 C7 121.02(16)
C9 C8 H8 119.5
C7 C8 H8 119.5
C8 C9 C4 120.57(16)
C8 C9 H9 119.7
C4 C9 H9 119.7
C11 N4 C10 114.23(14)
C12 N5 C11 114.75(15)
C12 N6 C10 114.91(15)
C14 N7 C13 117.16(15)
C19 N8 C18 117.21(16)
C24 N9 C23 117.49(16)
N6 C10 N4 125.46(16)
N6 C10 C13 115.56(15)
N4 C10 C13 118.97(15)
N4 C11 N5 125.49(15)
N4 C11 C18 118.45(15)
N5 C11 C18 116.06(15)
N6 C12 N5 125.13(15)
N6 C12 C23 116.30(15)
N5 C12 C23 118.56(15)
N7 C13 C17 122.90(16)
N7 C13 C10 117.34(15)
C17 C13 C10 119.76(15)
N7 C14 C15 123.83(16)
N7 C14 H14 118.1
C15 C14 H14 118.1
C16 C15 C14 118.37(16)
C16 C15 H15 120.8
C14 C15 H15 120.8
C15 C16 C17 118.85(16)
C15 C16 H16 120.6
C17 C16 H16 120.6
C16 C17 C13 118.88(16)
C16 C17 H17 120.6
C13 C17 H17 120.6
N8 C18 C22 122.68(16)
N8 C18 C11 117.51(15)
C22 C18 C11 119.80(15)
N8 C19 C20 123.98(17)
N8 C19 H19 118.0
C20 C19 H19 118.0
C21 C20 C19 118.51(17)
C21 C20 H20 120.7
C19 C20 H20 120.7
C20 C21 C22 118.67(17)
C20 C21 H21 120.7
C22 C21 H21 120.7
C21 C22 C18 118.91(17)
C21 C22 H22 120.5
C18 C22 H22 120.5
N9 C23 C27 122.59(16)
N9 C23 C12 116.79(15)
C27 C23 C12 120.61(16)
N9 C24 C25 123.73(17)
N9 C24 H24 118.1
C25 C24 H24 118.1
C26 C25 C24 118.44(17)
C26 C25 H25 120.8
C24 C25 H25 120.8
C25 C26 C27 118.78(18)
C25 C26 H26 120.6
C27 C26 H26 120.6
C23 C27 C26 118.97(17)
C23 C27 H27 120.5
C26 C27 H27 120.5

loop_
_geom_bond_atom_site_label_1
_geom_bond_atom_site_label_2
_geom_bond_distance
S1 C2 1.739(2)
S1 C1 1.7559(17)
S2 O2 1.4401(13)
S2 O1 1.4482(13)
S2 N2 1.6167(15)
S2 C4 1.7489(17)
N1 C1 1.343(2)
N1 C3 1.384(2)
N1 H1N 0.90(3)
N2 C1 1.317(2)
N3 C7 1.359(2)
N3 H2N 0.86(2)
N3 H3N 0.89(2)
C2 C3 1.326(3)
C2 H2 0.9500
C3 H3 0.9500
C4 C5 1.392(2)
C4 C9 1.397(2)
C5 C6 1.381(2)
C5 H5 0.9500
C6 C7 1.407(2)
C6 H6 0.9500
C7 C8 1.411(2)
C8 C9 1.372(2)
C8 H8 0.9500
C9 H9 0.9500
N4 C11 1.341(2)
N4 C10 1.341(2)
N5 C12 1.337(2)
N5 C11 1.341(2)
N6 C12 1.337(2)
N6 C10 1.338(2)
N7 C14 1.338(2)
N7 C13 1.347(2)
N8 C19 1.335(2)
N8 C18 1.343(2)
N9 C24 1.337(2)
N9 C23 1.345(2)
C10 C13 1.490(2)
C11 C18 1.495(2)
C12 C23 1.492(2)
C13 C17 1.391(2)
C14 C15 1.390(2)
C14 H14 0.9500
C15 C16 1.383(3)
C15 H15 0.9500
C16 C17 1.388(2)
C16 H16 0.9500
C17 H17 0.9500
C18 C22 1.393(2)
C19 C20 1.385(3)
C19 H19 0.9500
C20 C21 1.379(3)
C20 H20 0.9500
C21 C22 1.388(2)
C21 H21 0.9500
C22 H22 0.9500
C23 C27 1.388(2)
C24 C25 1.385(3)
C24 H24 0.9500
C25 C26 1.382(3)
C25 H25 0.9500
C26 C27 1.389(3)
C26 H26 0.9500
C27 H27 0.9500

loop_
_geom_hbond_atom_site_label_D
_geom_hbond_atom_site_label_H
_geom_hbond_atom_site_label_A
_geom_hbond_site_symmetry_A
_geom_hbond_distance_DH
_geom_hbond_distance_HA
_geom_hbond_distance_DA
_geom_hbond_angle_DHA
N1 H1N N9 2_656 0.90(3) 1.98(3) 2.835(3) 158(2)
N3 H2N N8 2_665 0.85(3) 2.13(3) 2.983(3) 174(2)
N3 H3N N7 2_665 0.89(2) 2.13(2) 3.010(2) 171(3)
C2 H2 O2 1_455 0.95 2.37 3.237(3) 151
C16 H16 O2 2_666 0.95 2.50 3.331(2) 145
C20 H20 O1 1_655 0.95 2.48 3.156(3) 128

loop_
_geom_torsion_atom_site_label_1
_geom_torsion_atom_site_label_2
_geom_torsion_atom_site_label_3
_geom_torsion_atom_site_label_4
_geom_torsion
O2 S2 N2 C1 167.64(13)
O1 S2 N2 C1 39.26(16)
C4 S2 N2 C1 -77.54(15)
S2 N2 C1 N1 167.95(13)
S2 N2 C1 S1 -13.5(2)
C3 N1 C1 N2 179.67(17)
C3 N1 C1 S1 0.9(2)
C2 S1 C1 N2 179.95(18)
C2 S1 C1 N1 -1.38(15)
C1 S1 C2 C3 1.62(19)
S1 C2 C3 N1 -1.4(3)
C1 N1 C3 C2 0.4(3)
O2 S2 C4 C5 -140.37(14)
O1 S2 C4 C5 -12.10(17)
N2 S2 C4 C5 107.07(15)
O2 S2 C4 C9 45.36(16)
O1 S2 C4 C9 173.63(13)
N2 S2 C4 C9 -67.20(15)
C9 C4 C5 C6 0.1(3)
S2 C4 C5 C6 -174.18(14)
C4 C5 C6 C7 1.0(3)
C5 C6 C7 N3 179.31(17)
C5 C6 C7 C8 -1.2(3)
N3 C7 C8 C9 179.96(16)
C6 C7 C8 C9 0.5(3)
C7 C8 C9 C4 0.5(3)
C5 C4 C9 C8 -0.8(3)
S2 C4 C9 C8 173.57(14)
C12 N6 C10 N4 -1.4(2)
C12 N6 C10 C13 179.14(14)
C11 N4 C10 N6 0.7(2)
C11 N4 C10 C13 -179.88(14)
C10 N4 C11 N5 0.9(2)
C10 N4 C11 C18 -179.52(15)
C12 N5 C11 N4 -1.6(2)
C12 N5 C11 C18 178.84(14)
C10 N6 C12 N5 0.7(2)
C10 N6 C12 C23 -178.71(15)
C11 N5 C12 N6 0.7(2)
C11 N5 C12 C23 -179.92(15)
C14 N7 C13 C17 -1.2(2)
C14 N7 C13 C10 178.86(15)
N6 C10 C13 N7 -162.39(15)
N4 C10 C13 N7 18.1(2)
N6 C10 C13 C17 17.7(2)
N4 C10 C13 C17 -161.75(16)
C13 N7 C14 C15 0.5(3)
N7 C14 C15 C16 0.9(3)
C14 C15 C16 C17 -1.5(3)
C15 C16 C17 C13 0.8(3)
N7 C13 C17 C16 0.6(3)
C10 C13 C17 C16 -179.51(16)
C19 N8 C18 C22 2.0(3)
C19 N8 C18 C11 -176.87(16)
N4 C11 C18 N8 -6.3(2)
N5 C11 C18 N8 173.32(15)
N4 C11 C18 C22 174.83(16)
N5 C11 C18 C22 -5.6(2)
C18 N8 C19 C20 -0.5(3)
N8 C19 C20 C21 -1.0(3)
C19 C20 C21 C22 1.0(3)
C20 C21 C22 C18 0.4(3)
N8 C18 C22 C21 -2.0(3)
C11 C18 C22 C21 176.84(16)
C24 N9 C23 C27 0.5(3)
C24 N9 C23 C12 -178.59(16)
N6 C12 C23 N9 175.31(15)
N5 C12 C23 N9 -4.1(2)
N6 C12 C23 C27 -3.8(2)
N5 C12 C23 C27 176.81(17)
C23 N9 C24 C25 0.2(3)
N9 C24 C25 C26 -0.4(3)
C24 C25 C26 C27 -0.1(3)
N9 C23 C27 C26 -1.0(3)
C12 C23 C27 C26 178.08(17)
C25 C26 C27 C23 0.7(3)
